data_4316373
loop_
_publ_author_name
'T. Stanley Cameron'
'Andreas Decken'
'Friedrich Grein'
'Carsten Knapp'
'Jack Passmore'
'J. Mikko Rautiainen'
'Konstantin V. Shuvaev'
'Robert C. Thompson'
'Dale J. Wood'

_publ_contact_author_address
;
 Department of Chemistry, University of New Brunswick, Fredericton, 
 New Brunswick, E3B 5A3, Canada
;
_publ_contact_author_email passmore.at.unb.ca
_publ_contact_author_fax 1-506-453-4981
_publ_contact_author_name 'Jack Passmore'
_publ_contact_author_phone 1-506-453-4821
_publ_section_title
;
 Preparation and Characterization of (CNSSS)2(A)2 (A = AsF6-, SbF6-,
 Sb2F11-) Containing the O2-like 5,5'-Bis(1,2,3,4-trithiazolium) Dication:
 The Second Example of a Simple Nonsterically Hindered Main-Group
 Diradical That Retains Its Paramagnetism in the Solid State
;
_journal_name_full 'Inorganic Chemistry'
_journal_page_first 7861
_journal_page_last 7879
_journal_paper_doi 10.1021/ic100760t
_journal_volume 49
_journal_year 2010
_chemical_formula_moiety 'C2 N2 S6 2(F6 Sb)'
_chemical_formula_sum 'C2 F12 N2 S6 Sb2'
_chemical_formula_weight 715.98
_space_group_IT_number 2
_symmetry_cell_setting triclinic
_symmetry_Int_Tables_number 2
_symmetry_space_group_name_Hall '-P 1'
_symmetry_space_group_name_H-M 'P -1'
_cell_angle_alpha 98.550(9)
_cell_angle_beta 92.427(7)
_cell_angle_gamma 103.476(12)
_cell_formula_units_Z 1
_cell_length_a 5.6403(12)
_cell_length_b 7.9108(18)
_cell_length_c 9.2776(16)
_cell_measurement_reflns_used 2430
_cell_measurement_temperature 173.1
_cell_measurement_theta_max 35.5
_cell_measurement_theta_min 3.2
_cell_volume 396.81(14)
_computing_cell_refinement PROCESS
_computing_data_collection PROCESS
_computing_data_reduction CrystalStructure
_computing_publication_material 'CrystalStructure 3.8'
_computing_structure_refinement SHELXL
_computing_structure_solution SHELXS97
_diffrn_ambient_temperature 173.1
_diffrn_detector_area_resol_mean 10.00
_diffrn_measured_fraction_theta_full 1.000
_diffrn_measured_fraction_theta_max 1.000
_diffrn_measurement_device_type 'Rigaku RAXIS-UNKNOWN'
_diffrn_measurement_method \w
_diffrn_radiation_type 'Mo K\a'
_diffrn_radiation_wavelength 0.71070
_diffrn_reflns_av_R_equivalents 0.105
_diffrn_reflns_limit_h_max 6
_diffrn_reflns_limit_h_min -6
_diffrn_reflns_limit_k_max 9
_diffrn_reflns_limit_k_min -9
_diffrn_reflns_limit_l_max 11
_diffrn_reflns_limit_l_min -11
_diffrn_reflns_number 13447
_diffrn_reflns_theta_full 26.15
_diffrn_reflns_theta_max 26.37
_exptl_absorpt_coefficient_mu 4.307
_exptl_absorpt_correction_T_max 0.405
_exptl_absorpt_correction_T_min 0.162
_exptl_absorpt_correction_type multi-scan
_exptl_absorpt_process_details
;
    Higashi, T. (1995). Program for Absorption Correction.
    Rigaku Corporation, Tokyo, Japan.
;
_exptl_crystal_colour dark-red
_exptl_crystal_density_diffrn 2.996
_exptl_crystal_density_method 'not measured'
_exptl_crystal_description block
_exptl_crystal_F_000 332.00
_exptl_crystal_size_max 0.27
_exptl_crystal_size_mid 0.24
_exptl_crystal_size_min 0.21
_refine_diff_density_max 2.38
_refine_diff_density_min -1.68
_refine_ls_extinction_method none
_refine_ls_goodness_of_fit_ref 1.137
_refine_ls_number_parameters 110
_refine_ls_number_reflns 13347
_refine_ls_R_factor_gt 0.0681
_refine_ls_shift/su_max 0.0000
_refine_ls_structure_factor_coef Fsqd
_refine_ls_weighting_details 'w = 1/[\s^2^(Fo^2^)+(0.0955P)^2^+11.4808P] where P=(Fo^2^+2Fc^2^)/3'
_refine_ls_weighting_scheme calc
_refine_ls_wR_factor_ref 0.2156
_reflns_number_gt 13347
_reflns_number_total 1614
_reflns_threshold_expression F^2^>2.0\s(F^2^)
_cod_data_source_file ic100760t_si_002_2.cif
_cod_data_source_block dirad_sbf6_173K_CCDC_782062
_cod_database_code 4316373

loop_
_symmetry_equiv_pos_site_id
_symmetry_equiv_pos_as_xyz
1 +X,+Y,+Z
2 -X,-Y,-Z

loop_
_atom_site_label
_atom_site_type_symbol
_atom_site_fract_x
_atom_site_fract_y
_atom_site_fract_z
_atom_site_U_iso_or_equiv
_atom_site_adp_type
_atom_site_occupancy
_atom_site_symmetry_multiplicity
_atom_site_calc_flag
_atom_site_refinement_flags
_atom_site_disorder_assembly
_atom_site_disorder_group
Sb1 Sb 1.03488(6) 0.16370(4) 0.27041(3) 0.02101(13) Uani 1.00 1 d . . .
S1 S 0.3442(2) 0.70542(16) 0.11146(13) 0.0269(2) Uani 1.00 1 d . . .
S2 S 0.4432(2) 0.77268(16) 0.32813(13) 0.0260(2) Uani 1.00 1 d . . .
S3 S 0.6834(2) 0.61106(16) 0.33868(13) 0.0261(2) Uani 1.00 1 d . . .
F1 F 1.0399(6) -0.0749(3) 0.2238(3) 0.0342(7) Uani 1.00 1 d . . .
F2 F 1.0461(7) 0.4050(4) 0.3229(4) 0.0455(9) Uani 1.00 1 d . . .
F3 F 1.3392(5) 0.2052(4) 0.3829(3) 0.0320(6) Uani 1.00 1 d . . .
F4 F 0.7323(6) 0.1214(4) 0.1621(3) 0.0364(7) Uani 1.00 1 d . . .
F5 F 1.1994(6) 0.2140(5) 0.1049(3) 0.0453(8) Uani 1.00 1 d . . .
F6 F 0.8705(6) 0.1195(4) 0.4367(3) 0.0368(7) Uani 1.00 1 d . . .
N1 N 0.6590(8) 0.5142(5) 0.1715(4) 0.0263(8) Uani 1.00 1 d . . .
C1 C 0.5156(9) 0.5486(5) 0.0751(4) 0.0221(9) Uani 1.00 1 d . . .

loop_
_atom_site_aniso_label
_atom_site_aniso_U_11
_atom_site_aniso_U_22
_atom_site_aniso_U_33
_atom_site_aniso_U_12
_atom_site_aniso_U_13
_atom_site_aniso_U_23
Sb1 0.0242(2) 0.01939(18) 0.02011(18) 0.00582(13) 0.00025(12) 0.00504(11)
S1 0.0367(7) 0.0272(5) 0.0201(5) 0.0156(5) 0.0011(4) 0.0024(4)
S2 0.0333(7) 0.0239(5) 0.0214(5) 0.0098(4) 0.0029(4) 0.0004(4)
S3 0.0314(7) 0.0250(5) 0.0222(5) 0.0087(5) -0.0019(4) 0.0024(4)
F1 0.045(2) 0.0255(14) 0.0370(17) 0.0179(13) 0.0072(13) 0.0042(12)
F2 0.050(2) 0.0213(15) 0.065(2) 0.0121(14) -0.0140(17) 0.0039(14)
F3 0.0268(17) 0.0391(16) 0.0296(15) 0.0084(13) -0.0043(12) 0.0048(12)
F4 0.0333(18) 0.0351(16) 0.0389(17) 0.0053(13) -0.0149(13) 0.0100(13)
F5 0.043(2) 0.059(2) 0.0308(17) -0.0032(16) 0.0092(14) 0.0201(15)
F6 0.039(2) 0.0473(18) 0.0273(15) 0.0140(15) 0.0124(13) 0.0097(13)
N1 0.029(2) 0.027(2) 0.025(2) 0.0110(17) 0.0010(16) 0.0026(16)
C1 0.029(2) 0.017(2) 0.020(2) 0.0067(18) 0.0013(17) 0.0037(17)

loop_
_atom_type_symbol
_atom_type_description
_atom_type_scat_dispersion_real
_atom_type_scat_dispersion_imag
_atom_type_scat_source
C C 0.003 0.002
;
International Tables for Crystallography
(1992, Vol. C, Tables 4.2.6.8 and 6.1.1.4)
;
N N 0.006 0.003
;
International Tables for Crystallography
(1992, Vol. C, Tables 4.2.6.8 and 6.1.1.4)
;
S S 0.125 0.123
;
International Tables for Crystallography
(1992, Vol. C, Tables 4.2.6.8 and 6.1.1.4)
;
Sb Sb -0.587 1.546
;
International Tables for Crystallography
(1992, Vol. C, Tables 4.2.6.8 and 6.1.1.4)
;
F F 0.017 0.010
;
International Tables for Crystallography
(1992, Vol. C, Tables 4.2.6.8 and 6.1.1.4)
;

loop_
_geom_angle_atom_site_label_1
_geom_angle_atom_site_label_2
_geom_angle_atom_site_label_3
_geom_angle
_geom_angle_publ_flag
_geom_angle_site_symmetry_1
_geom_angle_site_symmetry_2
_geom_angle_site_symmetry_3
F(1) Sb(1) F(2) 176.92(16) yes . . .
F(1) Sb(1) F(3) 88.79(14) yes . . .
F(1) Sb(1) F(4) 91.04(14) yes . . .
F(1) Sb(1) F(5) 90.69(16) yes . . .
F(1) Sb(1) F(6) 90.76(15) yes . . .
F(2) Sb(1) F(3) 88.13(15) yes . . .
F(2) Sb(1) F(4) 92.04(15) yes . . .
F(2) Sb(1) F(5) 89.28(17) yes . . .
F(2) Sb(1) F(6) 89.27(16) yes . . .
F(3) Sb(1) F(4) 179.06(14) yes . . .
F(3) Sb(1) F(5) 90.40(14) yes . . .
F(3) Sb(1) F(6) 89.65(14) yes . . .
F(4) Sb(1) F(5) 90.53(15) yes . . .
F(4) Sb(1) F(6) 89.43(14) yes . . .
F(5) Sb(1) F(6) 178.55(16) yes . . .
S(2) S(1) C(1) 97.05(16) yes . . .
S(1) S(2) S(3) 97.23(7) yes . . .
S(2) S(3) N(1) 101.18(19) yes . . .
S(3) N(1) C(1) 120.8(4) yes . . .
S(1) C(1) N(1) 123.6(3) yes . . .
S(1) C(1) C(1) 116.2(3) yes . . 2_665
N(1) C(1) C(1) 120.1(4) yes . . 2_665

loop_
_geom_bond_atom_site_label_1
_geom_bond_atom_site_label_2
_geom_bond_distance
_geom_bond_publ_flag
_geom_bond_site_symmetry_1
_geom_bond_site_symmetry_2
Sb(1) F(1) 1.880(3) yes . .
Sb(1) F(2) 1.884(3) yes . .
Sb(1) F(3) 1.905(3) yes . .
Sb(1) F(4) 1.876(3) yes . .
Sb(1) F(5) 1.873(3) yes . .
Sb(1) F(6) 1.869(3) yes . .
S(1) S(2) 2.0209(16) yes . .
S(1) C(1) 1.746(5) yes . .
S(2) S(3) 2.077(2) yes . .
S(3) N(1) 1.609(4) yes . .
N(1) C(1) 1.281(7) yes . .
C(1) C(1) 1.471(6) yes . 2_665

loop_
_geom_contact_atom_site_label_1
_geom_contact_atom_site_label_2
_geom_contact_distance
_geom_contact_publ_flag
_geom_contact_site_symmetry_1
_geom_contact_site_symmetry_2
S(1) F(1) 2.838(3) ? . 1_465
S(1) F(2) 3.482(3) ? . 1_455
S(1) F(4) 3.455(3) ? . 1_565
S(1) F(4) 3.119(3) ? . 2_665
S(1) F(5) 3.334(3) ? . 2_765
S(2) F(1) 3.001(4) ? . 1_465
S(2) F(1) 3.529(3) ? . 1_565
S(2) F(2) 3.223(3) ? . 1_455
S(2) F(3) 3.571(3) ? . 1_465
S(2) F(3) 2.865(3) ? . 2_766
S(2) F(4) 3.467(3) ? . 1_565
S(2) F(6) 3.200(3) ? . 1_565
S(2) F(6) 3.016(3) ? . 2_666
S(3) F(1) 3.161(3) ? . 1_565
S(3) F(2) 3.571(3) ? . 1_455
S(3) F(2) 2.894(4) ? . .
S(3) F(2) 3.465(4) ? . 2_766
S(3) F(3) 3.435(3) ? . 1_455
S(3) F(3) 2.793(3) ? . 2_766
S(3) F(6) 3.310(3) ? . 2_766
F(1) S(1) 2.838(3) ? . 1_645
F(1) S(2) 3.529(3) ? . 1_545
F(1) S(2) 3.001(4) ? . 1_645
F(1) S(3) 3.161(3) ? . 1_545
F(1) F(5) 3.209(4) ? . 2_755
F(1) F(6) 3.253(4) ? . 2_756
F(1) N(1) 3.407(4) ? . 1_545
F(2) S(1) 3.482(3) ? . 1_655
F(2) S(2) 3.223(3) ? . 1_655
F(2) S(3) 2.894(4) ? . .
F(2) S(3) 3.571(3) ? . 1_655
F(2) S(3) 3.465(4) ? . 2_766
F(2) F(2) 3.517(5) ? . 2_766
F(2) N(1) 2.910(6) ? . .
F(3) S(2) 3.571(3) ? . 1_645
F(3) S(2) 2.865(3) ? . 2_766
F(3) S(3) 3.435(3) ? . 1_655
F(3) S(3) 2.793(3) ? . 2_766
F(3) F(4) 3.196(4) ? . 1_655
F(3) F(6) 3.257(5) ? . 1_655
F(3) F(6) 3.290(4) ? . 2_756
F(3) N(1) 3.570(5) ? . 1_655
F(4) S(1) 3.455(3) ? . 1_545
F(4) S(1) 3.119(3) ? . 2_665
F(4) S(2) 3.467(3) ? . 1_545
F(4) F(3) 3.196(4) ? . 1_455
F(4) F(5) 3.296(5) ? . 1_455
F(4) F(5) 3.454(4) ? . 2_755
F(4) N(1) 3.219(5) ? . .
F(5) S(1) 3.334(3) ? . 2_765
F(5) F(1) 3.209(4) ? . 2_755
F(5) F(4) 3.296(5) ? . 1_655
F(5) F(4) 3.454(4) ? . 2_755
F(5) N(1) 3.050(5) ? . 1_655
F(5) N(1) 3.585(5) ? . 2_765
F(5) C(1) 2.885(5) ? . 1_655
F(5) C(1) 2.942(5) ? . 2_765
F(6) S(2) 3.200(3) ? . 1_545
F(6) S(2) 3.016(3) ? . 2_666
F(6) S(3) 3.310(3) ? . 2_766
F(6) F(1) 3.253(4) ? . 2_756
F(6) F(3) 3.257(5) ? . 1_455
F(6) F(3) 3.290(4) ? . 2_756
F(6) F(6) 2.981(5) ? . 2_756
N(1) F(1) 3.407(4) ? . 1_565
N(1) F(2) 2.910(6) ? . .
N(1) F(3) 3.570(5) ? . 1_455
N(1) F(4) 3.219(5) ? . .
N(1) F(5) 3.050(5) ? . 1_455
N(1) F(5) 3.585(5) ? . 2_765
C(1) F(5) 2.885(5) ? . 1_455
C(1) F(5) 2.942(5) ? . 2_765

loop_
_geom_torsion_atom_site_label_1
_geom_torsion_atom_site_label_2
_geom_torsion_atom_site_label_3
_geom_torsion_atom_site_label_4
_geom_torsion
_geom_torsion_publ_flag
_geom_torsion_site_symmetry_1
_geom_torsion_site_symmetry_2
_geom_torsion_site_symmetry_3
_geom_torsion_site_symmetry_4
S(2) S(1) C(1) N(1) -3.1(4) ? . . . .
S(2) S(1) C(1) C(1) 175.7(3) ? . . . 2_665
C(1) S(1) S(2) S(3) 2.23(16) ? . . . .
S(1) S(2) S(3) N(1) -1.50(17) ? . . . .
S(2) S(3) N(1) C(1) -0.2(4) ? . . . .
S(3) N(1) C(1) S(1) 2.4(6) ? . . . .
S(3) N(1) C(1) C(1) -176.4(3) ? . . . 2_665
S(1) C(1) C(1) N(1) 1.1(6) ? . . 2_665 2_665
N(1) C(1) C(1) S(1) -1.1(6) ? . . 2_665 2_665
